data_1558725
loop_
_publ_author_name
'Usui, H.'
'Kusakabe, H.'
'Tokuda, M.'
'Sugiyama, K.'
'Hoshina, T.'
'Tsurumi, T.'
'Takeda, H.'

_publ_section_title
;
 Structure and electrical properties of Ba3TaGa3Si2O14 single crystals
 grown by Czochralski method
;
_journal_name_full 'Journal of the Ceramic Society of Japan'
_journal_page_first 441
_journal_page_last 446
_journal_paper_doi 10.2109/jcersj2.20016
_journal_volume 128
_journal_year 2020
_chemical_formula_sum 'Ba3 Ga3 O14 Si2 Ta'
_chemical_name_common Ba3TaGa3Si2O14
_space_group_IT_number 150
_space_group_name_Hall 'P 3 2"'
_space_group_name_H-M_alt 'P 3 2 1'
_cell_angle_alpha 90.000000
_cell_angle_beta 90.000000
_cell_angle_gamma 120.000000
_cell_formula_units_Z 1
_cell_length_a 8.515(2)
_cell_length_b 8.515(2)
_cell_length_c 5.1920(10)
_cell_volume 326.01(13)
_diffrn_ambient_pressure 100
_diffrn_ambient_temperature 298
_cod_data_source_file Ba3TaGa5Si2O14.cif
_cod_data_source_block Ba3TaGa3Si2O14
_cod_original_cell_volume 326.012797
_cod_original_formula_sum 'Ba3 Ta1 Ga3 Si2 O14'
_cod_database_code 1558725

loop_
_space_group_symop_id
_space_group_symop_operation_xyz
1 x,y,z
2 -y,x-y,z
3 -x+y,-x,z
4 y,x,-z
5 x-y,-y,-z
6 -x,-x+y,-z

loop_
_atom_site_label
_atom_site_occupancy
_atom_site_fract_x
_atom_site_fract_y
_atom_site_fract_z
_atom_site_adp_type
_atom_site_U_iso_or_equiv
_atom_site_type_symbol
Ba 1.0 0.43212(6) 0.000000 0.000000 Uani 0.0091(1) Ba
Ta 1.0 0.000000 0.000000 0.000000 Uani 0.0069(1) Ta
Si 1.0 0.333333 0.666667 0.4817(5) Uani 0.0063(4) Si
Ga 1.0 0.74520(10) 0.000000 0.500000 Uani 0.0075(2) Ga
O1 1.0 0.333333 0.666667 0.7900(10) Uani 0.011(1) O
O2 1.0 0.4749(7) 0.2992(7) 0.6440(8) Uani 0.0112(8) O
O3 1.0 0.2170(7) 0.1068(7) 0.2247(7) Uani 0.0128(7) O

loop_
_atom_site_aniso_label
_atom_site_aniso_U_11
_atom_site_aniso_U_22
_atom_site_aniso_U_33
_atom_site_aniso_U_12
_atom_site_aniso_U_13
_atom_site_aniso_U_23
Ba 0.0091(2) 0.0079(2) 0.0099(2) 0.0040(2) 0.0001(1) 0.0002(1)
Ta 0.0071(2) 0.0071(2) 0.0065(2) 0.0036(2) 0.00000 0.00000
Si 0.0060(6) 0.0060(6) 0.0069(9) 0.0030(6) 0.00000 0.00000
Ga 0.0078(3) 0.0077(3) 0.0068(3) 0.0039(3) 0.0004(3) 0.0007(3)
O1 0.012(2) 0.012(2) 0.009(3) 0.006(2) 0.00000 0.00000
O2 0.006(2) 0.015(2) 0.013(2) 0.006(1) -0.001(1) -0.003(2)
O3 0.011(2) 0.018(2) 0.012(1) 0.009(2) -0.005(1) -0.007(2)
